data_4333358
loop_
_publ_author_name
'Darensbourg, Donald J.'
'Fitch, Shawn B.'

_publ_section_title
;
 (Tetramethyltetraazaannulene)chromium Chloride:&#x00A0; A Highly Active
 Catalyst for the Alternating Copolymerization of Epoxides and Carbon
 Dioxide
;
_journal_issue 14
_journal_name_full 'Inorganic Chemistry'
_journal_page_first 5474
_journal_page_last 5476
_journal_paper_doi 10.1021/ic7007842
_journal_volume 46
_journal_year 2007
_chemical_formula_sum 'C21.2 H22.8 Cl0.8 Cr0.8 N3.2'
_chemical_formula_weight 392.39
_chemical_name_systematic
; 
 ? 
;
_space_group_IT_number 2
_symmetry_space_group_name_Hall '-P 1'
_symmetry_space_group_name_H-M 'P -1'
_atom_sites_solution_hydrogens geom
_atom_sites_solution_primary direct
_atom_sites_solution_secondary difmap
_audit_creation_method SHELXL-97
_cell_angle_alpha 84.2930(10)
_cell_angle_beta 73.2590(10)
_cell_angle_gamma 64.4110(10)
_cell_formula_units_Z 5
_cell_length_a 12.6158(10)
_cell_length_b 13.5543(11)
_cell_length_c 15.9732(12)
_cell_measurement_temperature 110(2)
_cell_volume 2358.1(3)
_computing_structure_refinement 'SHELXL-97 (Sheldrick, 1997)'
_computing_structure_solution 'SHELXS-97 (Sheldrick, 1990)'
_diffrn_ambient_temperature 110(2)
_diffrn_measured_fraction_theta_full 0.913
_diffrn_measured_fraction_theta_max 0.913
_diffrn_radiation_monochromator graphite
_diffrn_radiation_source 'fine-focus sealed tube'
_diffrn_radiation_type MoK\a
_diffrn_radiation_wavelength 0.71073
_diffrn_reflns_av_R_equivalents 0.0342
_diffrn_reflns_av_sigmaI/netI 0.0488
_diffrn_reflns_limit_h_max 16
_diffrn_reflns_limit_h_min -16
_diffrn_reflns_limit_k_max 18
_diffrn_reflns_limit_k_min -17
_diffrn_reflns_limit_l_max 21
_diffrn_reflns_limit_l_min -21
_diffrn_reflns_number 27342
_diffrn_reflns_theta_full 28.55
_diffrn_reflns_theta_max 28.55
_diffrn_reflns_theta_min 2.57
_exptl_absorpt_coefficient_mu 0.621
_exptl_absorpt_correction_T_max 0.9780
_exptl_absorpt_correction_T_min 0.8376
_exptl_absorpt_correction_type multi-scan
_exptl_crystal_density_diffrn 1.382
_exptl_crystal_density_method 'not measured'
_exptl_crystal_F_000 1026
_exptl_crystal_size_max 0.30
_exptl_crystal_size_mid 0.16
_exptl_crystal_size_min 0.04
_refine_diff_density_max 0.527
_refine_diff_density_min -0.467
_refine_diff_density_rms 0.064
_refine_ls_extinction_method none
_refine_ls_goodness_of_fit_ref 1.011
_refine_ls_hydrogen_treatment riding
_refine_ls_matrix_type full
_refine_ls_number_parameters 592
_refine_ls_number_reflns 10953
_refine_ls_number_restraints 7
_refine_ls_restrained_S_all 1.011
_refine_ls_R_factor_all 0.0623
_refine_ls_R_factor_gt 0.0419
_refine_ls_shift/su_max 0.034
_refine_ls_shift/su_mean 0.002
_refine_ls_structure_factor_coef Fsqd
_refine_ls_weighting_details 'calc w=1/[\s^2^(Fo^2^)+(0.0595P)^2^+0.5407P] where P=(Fo^2^+2Fc^2^)/3'
_refine_ls_weighting_scheme calc
_refine_ls_wR_factor_gt 0.1046
_refine_ls_wR_factor_ref 0.1161
_reflns_number_gt 8140
_reflns_number_total 10953
_reflns_threshold_expression >2sigma(I)
_cod_data_source_file ic7007842sup1.cif
_cod_data_source_block dd
_cod_depositor_comments
;
The following automatic conversions were performed:

'_exptl_absorpt_correction_type' value 'Multi-scan' changed to
'multi-scan' according to
/home/saulius/struct/CIF-dictionaries/cif_core.dic dictionary named
'cif_core.dic' version 2.4.2 from 2011-04-26.

Automatic conversion script
Id: cif_fix_values 1891 2012-01-12 08:04:46Z andrius 
;
_cod_original_sg_symbol_H-M P-1
_cod_original_formula_sum 'C21.20 H22.80 Cl0.80 Cr0.80 N3.20'
_cod_database_code 4333358

loop_
_symmetry_equiv_pos_as_xyz
'x, y, z'
'-x, -y, -z'

loop_
_atom_site_label
_atom_site_type_symbol
_atom_site_fract_x
_atom_site_fract_y
_atom_site_fract_z
_atom_site_U_iso_or_equiv
_atom_site_adp_type
_atom_site_occupancy
_atom_site_symmetry_multiplicity
_atom_site_calc_flag
_atom_site_refinement_flags
_atom_site_disorder_assembly
_atom_site_disorder_group
Cr2 Cr 0.75339(3) 0.88587(3) 0.03578(2) 0.02067(9) Uani 1 1 d . . .
Cl2 Cl 0.87484(5) 0.81175(5) 0.12594(4) 0.02967(13) Uani 1 1 d . . .
N7 N 0.83190(15) 0.77047(14) -0.05708(12) 0.0249(4) Uani 1 1 d . . .
N8 N 0.83005(15) 0.97887(14) -0.03448(12) 0.0215(4) Uani 1 1 d . . .
N5 N 0.63032(15) 1.02853(14) 0.09041(11) 0.0210(4) Uani 1 1 d . . .
N6 N 0.63431(16) 0.82117(14) 0.06970(12) 0.0238(4) Uani 1 1 d . . .
C24 C 0.50927(18) 1.06080(17) 0.11672(13) 0.0215(4) Uani 1 1 d . . .
C39 C 0.80020(18) 1.06964(16) 0.01951(14) 0.0212(4) Uani 1 1 d . . .
C33 C 0.8057(2) 0.68033(18) -0.02296(16) 0.0291(5) Uani 1 1 d . . .
C43 C 0.6573(2) 1.17741(17) 0.15002(15) 0.0255(5) Uani 1 1 d . . .
H43 H 0.5862 1.1934 0.1976 0.031 Uiso 1 1 calc R . .
C37 C 0.89247(18) 0.96211(18) -0.11877(15) 0.0251(5) Uani 1 1 d . . .
C44 C 0.69068(19) 1.09652(16) 0.08786(14) 0.0209(4) Uani 1 1 d . . .
C25 C 0.45664(19) 0.98820(18) 0.11850(14) 0.0237(4) Uani 1 1 d . . .
H25 H 0.3699 1.0198 0.1362 0.028 Uiso 1 1 calc R . .
C23 C 0.42145(19) 1.17823(18) 0.14250(15) 0.0270(5) Uani 1 1 d . . .
H23A H 0.4056 1.1898 0.2053 0.040 Uiso 1 1 calc R . .
H23B H 0.3446 1.1944 0.1291 0.040 Uiso 1 1 calc R . .
H23C H 0.4571 1.2268 0.1098 0.040 Uiso 1 1 calc R . .
C36 C 0.91469(19) 0.87056(19) -0.16664(15) 0.0282(5) Uani 1 1 d . . .
H36 H 0.9550 0.8692 -0.2270 0.034 Uiso 1 1 calc R . .
C26 C 0.51273(19) 0.87622(18) 0.09807(14) 0.0239(5) Uani 1 1 d . . .
C41 C 0.8339(2) 1.20879(18) 0.07599(16) 0.0287(5) Uani 1 1 d . . .
H41 H 0.8816 1.2484 0.0716 0.034 Uiso 1 1 calc R . .
C28 C 0.6986(2) 0.70757(17) 0.04690(16) 0.0268(5) Uani 1 1 d . . .
C40 C 0.8720(2) 1.12557(17) 0.01539(15) 0.0257(5) Uani 1 1 d . . .
H40 H 0.9469 1.1066 -0.0290 0.031 Uiso 1 1 calc R . .
C35 C 0.88717(19) 0.78114(19) -0.13983(16) 0.0292(5) Uani 1 1 d . . .
C42 C 0.7277(2) 1.23458(18) 0.14248(16) 0.0290(5) Uani 1 1 d . . .
H42 H 0.7025 1.2920 0.1835 0.035 Uiso 1 1 calc R . .
C38 C 0.9386(2) 1.0423(2) -0.16912(16) 0.0341(5) Uani 1 1 d . . .
H38A H 0.8772 1.1172 -0.1515 0.051 Uiso 1 1 calc R . .
H38B H 0.9541 1.0308 -0.2319 0.051 Uiso 1 1 calc R . .
H38C H 1.0146 1.0313 -0.1567 0.051 Uiso 1 1 calc R . .
C32 C 0.8819(2) 0.57053(19) -0.04611(19) 0.0374(6) Uani 1 1 d . . .
H32 H 0.9552 0.5514 -0.0922 0.045 Uiso 1 1 calc R . .
C27 C 0.4295(2) 0.82098(19) 0.10552(16) 0.0310(5) Uani 1 1 d . . .
H27A H 0.4645 0.7660 0.0581 0.046 Uiso 1 1 calc R . .
H27B H 0.3492 0.8756 0.1014 0.046 Uiso 1 1 calc R . .
H27C H 0.4207 0.7853 0.1620 0.046 Uiso 1 1 calc R . .
C29 C 0.6707(2) 0.6248(2) 0.09243(19) 0.0368(6) Uani 1 1 d . . .
H29 H 0.6000 0.6424 0.1407 0.044 Uiso 1 1 calc R . .
C34 C 0.9182(2) 0.6999(2) -0.21136(18) 0.0431(7) Uani 1 1 d . . .
H34A H 1.0012 0.6427 -0.2178 0.065 Uiso 1 1 calc R . .
H34B H 0.9134 0.7377 -0.2666 0.065 Uiso 1 1 calc R . .
H34C H 0.8601 0.6666 -0.1960 0.065 Uiso 1 1 calc R . .
C31 C 0.8510(2) 0.4894(2) -0.0022(2) 0.0453(7) Uani 1 1 d . . .
H31 H 0.9018 0.4149 -0.0196 0.054 Uiso 1 1 calc R . .
C30 C 0.7474(2) 0.5158(2) 0.0665(2) 0.0462(7) Uani 1 1 d . . .
H30 H 0.7278 0.4592 0.0967 0.055 Uiso 1 1 calc R . .
Cr1 Cr 0.42870(3) 0.30538(3) 0.47394(2) 0.02243(9) Uani 1 1 d . . .
Cl1 Cl 0.35469(5) 0.25153(4) 0.38273(4) 0.02967(13) Uani 1 1 d . . .
N2 N 0.60246(16) 0.25493(14) 0.40812(11) 0.0231(4) Uani 1 1 d . . .
N3 N 0.49668(16) 0.17095(14) 0.54006(11) 0.0235(4) Uani 1 1 d . . .
N1 N 0.38883(16) 0.45979(14) 0.43977(12) 0.0240(4) Uani 1 1 d . . .
N4 N 0.28504(16) 0.37709(15) 0.57358(12) 0.0253(4) Uani 1 1 d . . .
C6 C 0.65987(19) 0.13923(17) 0.41010(14) 0.0242(4) Uani 1 1 d . . .
C11 C 0.60293(19) 0.09257(17) 0.48228(14) 0.0244(5) Uani 1 1 d . . .
C17 C 0.2043(2) 0.47651(18) 0.54625(15) 0.0278(5) Uani 1 1 d . . .
C2 C 0.4697(2) 0.49916(18) 0.39662(14) 0.0254(5) Uani 1 1 d . . .
C3 C 0.5951(2) 0.43190(18) 0.36818(14) 0.0264(5) Uani 1 1 d . . .
H3 H 0.6443 0.4688 0.3398 0.032 Uiso 1 1 calc R . .
C4 C 0.65932(19) 0.31892(18) 0.37495(14) 0.0239(4) Uani 1 1 d . . .
C9 C 0.7469(2) -0.08706(18) 0.42163(16) 0.0306(5) Uani 1 1 d . . .
H9 H 0.7785 -0.1643 0.4263 0.037 Uiso 1 1 calc R . .
C15 C 0.2691(2) 0.34142(19) 0.65594(15) 0.0285(5) Uani 1 1 d . . .
C21 C 0.1873(2) 0.6140(2) 0.43540(18) 0.0371(6) Uani 1 1 d . . .
H21 H 0.2235 0.6439 0.3851 0.045 Uiso 1 1 calc R . .
C13 C 0.4503(2) 0.15591(18) 0.62426(14) 0.0287(5) Uani 1 1 d . . .
C7 C 0.7568(2) 0.07077(18) 0.34399(15) 0.0285(5) Uani 1 1 d . . .
H7 H 0.7930 0.1017 0.2944 0.034 Uiso 1 1 calc R . .
C10 C 0.6482(2) -0.02104(18) 0.48612(15) 0.0291(5) Uani 1 1 d . . .
H10 H 0.6105 -0.0533 0.5338 0.035 Uiso 1 1 calc R . .
C22 C 0.2606(2) 0.52193(18) 0.47276(15) 0.0276(5) Uani 1 1 d . . .
C18 C 0.0771(2) 0.5242(2) 0.57886(17) 0.0358(6) Uani 1 1 d . . .
H18 H 0.0387 0.4920 0.6262 0.043 Uiso 1 1 calc R . .
C5 C 0.7974(2) 0.2747(2) 0.34775(16) 0.0305(5) Uani 1 1 d . . .
H5A H 0.8319 0.2080 0.3796 0.046 Uiso 1 1 calc R . .
H5B H 0.8214 0.3297 0.3614 0.046 Uiso 1 1 calc R . .
H5C H 0.8282 0.2578 0.2847 0.046 Uiso 1 1 calc R . .
C14 C 0.3470(2) 0.23868(19) 0.67725(14) 0.0299(5) Uani 1 1 d . . .
H14 H 0.3270 0.2220 0.7373 0.036 Uiso 1 1 calc R . .
C8 C 0.8007(2) -0.04164(19) 0.34979(15) 0.0312(5) Uani 1 1 d . . .
H8 H 0.8674 -0.0877 0.3048 0.037 Uiso 1 1 calc R . .
C19 C 0.0069(2) 0.6179(2) 0.54257(19) 0.0433(7) Uani 1 1 d . . .
H19 H -0.0792 0.6516 0.5668 0.052 Uiso 1 1 calc R . .
C16 C 0.1713(2) 0.4126(2) 0.73171(16) 0.0384(6) Uani 1 1 d . . .
H16A H 0.1541 0.4895 0.7194 0.058 Uiso 1 1 calc R . .
H16B H 0.1994 0.3927 0.7847 0.058 Uiso 1 1 calc R . .
H16C H 0.0969 0.4020 0.7404 0.058 Uiso 1 1 calc R . .
C1 C 0.4327(2) 0.61912(19) 0.37994(17) 0.0345(5) Uani 1 1 d . . .
H1A H 0.4061 0.6370 0.3263 0.052 Uiso 1 1 calc R . .
H1B H 0.5024 0.6364 0.3734 0.052 Uiso 1 1 calc R . .
H1C H 0.3653 0.6621 0.4293 0.052 Uiso 1 1 calc R . .
C12 C 0.5057(3) 0.0511(2) 0.67028(16) 0.0423(7) Uani 1 1 d . . .
H12A H 0.4819 -0.0034 0.6553 0.063 Uiso 1 1 calc R . .
H12B H 0.4761 0.0653 0.7337 0.063 Uiso 1 1 calc R . .
H12C H 0.5949 0.0233 0.6518 0.063 Uiso 1 1 calc R . .
C20 C 0.0612(2) 0.6624(2) 0.4715(2) 0.0438(7) Uani 1 1 d . . .
H20 H 0.0123 0.7267 0.4469 0.053 Uiso 1 1 calc R . .
C45 C 0.3183(5) 0.6152(4) 0.1020(3) 0.0835(14) Uani 1 1 d . . .
H45 H 0.3337 0.6592 0.0540 0.100 Uiso 1 1 calc R . .
C49 C 0.1831(4) 0.5795(4) 0.2136(3) 0.0738(11) Uani 1 1 d . . .
H49 H 0.1002 0.5991 0.2454 0.089 Uiso 1 1 calc R . .
C48 C 0.2682(5) 0.4954(3) 0.2391(2) 0.0786(12) Uani 1 1 d . . .
H48 H 0.2457 0.4559 0.2882 0.094 Uiso 1 1 calc R . .
C47 C 0.3842(5) 0.4651(3) 0.1978(4) 0.0961(18) Uani 1 1 d . . .
H47 H 0.4458 0.4039 0.2161 0.115 Uiso 1 1 calc R . .
C46 C 0.4155(4) 0.5270(6) 0.1242(4) 0.113(2) Uani 1 1 d . . .
H46 H 0.4980 0.5089 0.0922 0.136 Uiso 1 1 calc R . .
C50 C 0.2064(4) 0.6367(3) 0.1474(3) 0.0676(10) Uani 1 1 d . . .
H50 H 0.1407 0.6958 0.1313 0.081 Uiso 1 1 calc R . .
C51_1 C 0.7723(6) 0.0992(6) 0.6644(4) 0.0286(17) Uiso 0.405(8) 1 d PDU A 1
H51A_1 H 0.6870 0.1474 0.6755 0.043 Uiso 0.405(8) 1 d PR A 1
H51B_1 H 0.7815 0.0295 0.6894 0.043 Uiso 0.405(8) 1 d PR A 1
H51C_1 H 0.8113 0.1303 0.6904 0.043 Uiso 0.405(8) 1 d PR A 1
C52_1 C 0.8355(7) 0.0831(7) 0.5666(5) 0.056(3) Uiso 0.405(8) 1 d PDU A 1
H52A_1 H 0.8239 0.1535 0.5421 0.067 Uiso 0.405(8) 1 d PR A 1
H52B_1 H 0.7944 0.0539 0.5412 0.067 Uiso 0.405(8) 1 d PR A 1
C53_1 C 0.9637(9) 0.0057(10) 0.5454(7) 0.073(3) Uiso 0.405(8) 1 d PDU . 1
H53A_1 H 0.9710 -0.0629 0.5719 0.087 Uiso 0.405(8) 1 d PR A 1
H53B_1 H 1.0001 0.0354 0.5752 0.087 Uiso 0.405(8) 1 d PR A 1
C51_2 C 0.7761(14) 0.0952(14) 0.6608(11) 0.182(7) Uiso 0.595(8) 1 d PDU A 2
H51D_2 H 0.7341 0.0656 0.7090 0.273 Uiso 0.595(8) 1 d PR A 2
H51E_2 H 0.8029 0.1414 0.6826 0.273 Uiso 0.595(8) 1 d PR A 2
H51F_2 H 0.7218 0.1372 0.6260 0.273 Uiso 0.595(8) 1 d PR A 2
C52_2 C 0.8837(6) 0.0016(6) 0.6060(4) 0.074(2) Uiso 0.595(8) 1 d PDU A 2
H52C_2 H 0.8586 -0.0453 0.5834 0.089 Uiso 0.595(8) 1 d PR A 2
H52D_2 H 0.9393 -0.0412 0.6397 0.089 Uiso 0.595(8) 1 d PR A 2
C53_2 C 0.9458(7) 0.0465(7) 0.5312(5) 0.084(3) Uiso 0.595(8) 1 d PDU . 2
H53C_2 H 0.9787 0.0874 0.5531 0.101 Uiso 0.595(8) 1 d PR A 2
H53D_2 H 0.8883 0.0948 0.5008 0.101 Uiso 0.595(8) 1 d PR A 2

loop_
_atom_site_aniso_label
_atom_site_aniso_U_11
_atom_site_aniso_U_22
_atom_site_aniso_U_33
_atom_site_aniso_U_23
_atom_site_aniso_U_13
_atom_site_aniso_U_12
Cr2 0.01626(17) 0.01832(17) 0.02740(19) -0.00116(13) -0.00439(14) -0.00790(14)
Cl2 0.0254(3) 0.0333(3) 0.0337(3) 0.0075(2) -0.0108(2) -0.0152(2)
N7 0.0170(9) 0.0199(9) 0.0364(11) -0.0048(8) -0.0064(8) -0.0060(7)
N8 0.0160(8) 0.0185(9) 0.0282(10) -0.0019(7) -0.0046(7) -0.0062(7)
N5 0.0190(9) 0.0208(9) 0.0231(9) 0.0000(7) -0.0046(7) -0.0091(7)
N6 0.0223(9) 0.0202(9) 0.0304(10) 0.0014(7) -0.0073(8) -0.0104(8)
C24 0.0196(10) 0.0227(11) 0.0192(10) 0.0006(8) -0.0048(8) -0.0065(9)
C39 0.0197(10) 0.0178(10) 0.0270(11) 0.0019(8) -0.0090(9) -0.0073(8)
C33 0.0230(11) 0.0218(11) 0.0462(14) -0.0023(10) -0.0138(10) -0.0094(9)
C43 0.0239(11) 0.0227(11) 0.0292(12) 0.0000(9) -0.0091(9) -0.0080(9)
C37 0.0136(10) 0.0265(11) 0.0322(12) -0.0009(9) -0.0030(9) -0.0075(9)
C44 0.0206(10) 0.0177(10) 0.0258(11) 0.0019(8) -0.0090(8) -0.0081(8)
C25 0.0179(10) 0.0297(12) 0.0218(10) -0.0001(9) -0.0036(8) -0.0096(9)
C23 0.0197(11) 0.0265(11) 0.0300(12) -0.0060(9) -0.0043(9) -0.0057(9)
C36 0.0154(10) 0.0316(12) 0.0301(12) -0.0077(10) 0.0008(9) -0.0057(9)
C26 0.0209(11) 0.0300(12) 0.0233(11) 0.0038(9) -0.0059(9) -0.0136(9)
C41 0.0317(12) 0.0223(11) 0.0417(14) 0.0062(10) -0.0197(11) -0.0153(10)
C28 0.0240(11) 0.0213(11) 0.0405(13) 0.0022(9) -0.0141(10) -0.0113(9)
C40 0.0217(11) 0.0216(11) 0.0356(12) 0.0051(9) -0.0108(9) -0.0100(9)
C35 0.0149(10) 0.0287(12) 0.0374(13) -0.0098(10) -0.0027(9) -0.0040(9)
C42 0.0331(13) 0.0185(11) 0.0375(13) -0.0015(9) -0.0161(11) -0.0083(10)
C38 0.0339(13) 0.0382(14) 0.0315(13) 0.0009(11) -0.0017(10) -0.0211(11)
C32 0.0286(13) 0.0249(12) 0.0601(17) -0.0076(11) -0.0160(12) -0.0083(10)
C27 0.0226(11) 0.0303(12) 0.0420(14) 0.0043(10) -0.0076(10) -0.0144(10)
C29 0.0308(13) 0.0278(12) 0.0592(17) 0.0064(11) -0.0180(12) -0.0166(11)
C34 0.0366(14) 0.0382(15) 0.0459(16) -0.0183(12) 0.0033(12) -0.0131(12)
C31 0.0384(15) 0.0198(12) 0.083(2) -0.0032(13) -0.0269(15) -0.0097(11)
C30 0.0401(15) 0.0252(13) 0.083(2) 0.0102(13) -0.0258(15) -0.0183(12)
Cr1 0.02144(18) 0.01986(18) 0.02181(18) -0.00136(13) -0.00019(14) -0.00813(14)
Cl1 0.0343(3) 0.0259(3) 0.0296(3) 0.0000(2) -0.0093(2) -0.0129(2)
N2 0.0214(9) 0.0211(9) 0.0222(9) 0.0006(7) -0.0014(7) -0.0078(8)
N3 0.0257(9) 0.0216(9) 0.0207(9) -0.0011(7) -0.0012(7) -0.0106(8)
N1 0.0208(9) 0.0205(9) 0.0264(10) -0.0029(7) -0.0030(7) -0.0065(7)
N4 0.0244(9) 0.0237(9) 0.0256(10) -0.0046(7) 0.0004(8) -0.0117(8)
C6 0.0227(11) 0.0228(11) 0.0243(11) 0.0007(9) -0.0040(9) -0.0087(9)
C11 0.0243(11) 0.0226(11) 0.0233(11) -0.0009(9) -0.0037(9) -0.0086(9)
C17 0.0249(11) 0.0247(11) 0.0329(12) -0.0097(9) -0.0033(9) -0.0103(10)
C2 0.0308(12) 0.0228(11) 0.0245(11) 0.0011(9) -0.0082(9) -0.0129(10)
C3 0.0295(12) 0.0260(11) 0.0253(11) 0.0027(9) -0.0033(9) -0.0162(10)
C4 0.0231(11) 0.0270(11) 0.0195(10) -0.0009(9) -0.0020(8) -0.0110(9)
C9 0.0298(12) 0.0191(11) 0.0384(13) 0.0005(10) -0.0071(10) -0.0076(10)
C15 0.0296(12) 0.0302(12) 0.0260(12) -0.0072(9) 0.0019(9) -0.0172(10)
C21 0.0313(13) 0.0293(13) 0.0452(15) -0.0005(11) -0.0101(11) -0.0076(11)
C13 0.0379(13) 0.0278(12) 0.0224(11) 0.0005(9) -0.0042(10) -0.0182(11)
C7 0.0247(11) 0.0261(12) 0.0267(12) -0.0001(9) 0.0006(9) -0.0082(10)
C10 0.0296(12) 0.0262(12) 0.0281(12) 0.0042(9) -0.0045(10) -0.0117(10)
C22 0.0271(12) 0.0234(11) 0.0310(12) -0.0063(9) -0.0056(9) -0.0093(10)
C18 0.0274(12) 0.0385(14) 0.0375(14) -0.0136(11) -0.0003(10) -0.0125(11)
C5 0.0240(11) 0.0328(13) 0.0333(13) -0.0026(10) -0.0010(10) -0.0144(10)
C14 0.0381(13) 0.0324(13) 0.0196(11) -0.0002(9) 0.0004(10) -0.0202(11)
C8 0.0260(12) 0.0284(12) 0.0299(12) -0.0072(10) 0.0003(10) -0.0063(10)
C19 0.0231(12) 0.0434(16) 0.0548(17) -0.0135(13) -0.0087(12) -0.0045(12)
C16 0.0389(14) 0.0359(14) 0.0307(13) -0.0087(11) 0.0058(11) -0.0146(12)
C1 0.0375(14) 0.0235(12) 0.0414(14) 0.0031(10) -0.0090(11) -0.0135(11)
C12 0.0571(17) 0.0351(14) 0.0252(13) 0.0043(11) -0.0072(12) -0.0142(13)
C20 0.0324(14) 0.0307(14) 0.0588(18) -0.0029(12) -0.0161(13) -0.0016(11)
C45 0.145(4) 0.106(3) 0.065(2) 0.029(2) -0.046(3) -0.107(4)
C49 0.059(2) 0.087(3) 0.075(3) -0.017(2) -0.009(2) -0.033(2)
C48 0.138(4) 0.058(2) 0.056(2) 0.0143(18) -0.039(3) -0.051(3)
C47 0.103(4) 0.047(2) 0.127(4) -0.034(2) -0.084(3) 0.019(2)
C46 0.045(2) 0.190(6) 0.110(4) -0.095(4) 0.020(2) -0.060(3)
C50 0.077(3) 0.0386(18) 0.103(3) 0.0087(19) -0.055(2) -0.0215(18)

loop_
_atom_type_symbol
_atom_type_description
_atom_type_scat_dispersion_real
_atom_type_scat_dispersion_imag
_atom_type_scat_source
C C 0.0033 0.0016 'International Tables Vol C Tables 4.2.6.8 and 6.1.1.4'
H H 0.0000 0.0000 'International Tables Vol C Tables 4.2.6.8 and 6.1.1.4'
N N 0.0061 0.0033 'International Tables Vol C Tables 4.2.6.8 and 6.1.1.4'
Cl Cl 0.1484 0.1585 'International Tables Vol C Tables 4.2.6.8 and 6.1.1.4'
Cr Cr 0.3209 0.6236 'International Tables Vol C Tables 4.2.6.8 and 6.1.1.4'

loop_
_geom_angle_atom_site_label_1
_geom_angle_atom_site_label_2
_geom_angle_atom_site_label_3
_geom_angle
_geom_angle_site_symmetry_1
_geom_angle_site_symmetry_3
N5 Cr2 N6 92.20(7) . .
N5 Cr2 N7 153.80(8) . .
N6 Cr2 N7 81.72(7) . .
N5 Cr2 N8 81.78(7) . .
N6 Cr2 N8 155.09(8) . .
N7 Cr2 N8 93.04(7) . .
N5 Cr2 Cl2 105.43(5) . .
N6 Cr2 Cl2 104.75(6) . .
N7 Cr2 Cl2 100.76(6) . .
N8 Cr2 Cl2 100.15(5) . .
C35 N7 C33 126.10(19) . .
C35 N7 Cr2 125.43(15) . .
C33 N7 Cr2 108.04(14) . .
C37 N8 C39 126.33(18) . .
C37 N8 Cr2 125.80(14) . .
C39 N8 Cr2 107.77(13) . .
C24 N5 C44 125.21(18) . .
C24 N5 Cr2 126.38(14) . .
C44 N5 Cr2 108.03(13) . .
C26 N6 C28 125.50(18) . .
C26 N6 Cr2 126.12(14) . .
C28 N6 Cr2 107.82(13) . .
N5 C24 C25 121.79(19) . .
N5 C24 C23 122.06(19) . .
C25 C24 C23 116.09(18) . .
C40 C39 C44 119.23(19) . .
C40 C39 N8 126.54(19) . .
C44 C39 N8 114.00(17) . .
C32 C33 C28 119.4(2) . .
C32 C33 N7 125.7(2) . .
C28 C33 N7 114.51(19) . .
C42 C43 C44 120.1(2) . .
C42 C43 H43 119.9 . .
C44 C43 H43 119.9 . .
N8 C37 C36 121.7(2) . .
N8 C37 C38 122.2(2) . .
C36 C37 C38 116.0(2) . .
C43 C44 N5 125.64(19) . .
C43 C44 C39 119.48(19) . .
N5 C44 C39 114.59(18) . .
C26 C25 C24 129.6(2) . .
C26 C25 H25 115.2 . .
C24 C25 H25 115.2 . .
C24 C23 H23A 109.5 . .
C24 C23 H23B 109.5 . .
H23A C23 H23B 109.5 . .
C24 C23 H23C 109.5 . .
H23A C23 H23C 109.5 . .
H23B C23 H23C 109.5 . .
C35 C36 C37 130.4(2) . .
C35 C36 H36 114.8 . .
C37 C36 H36 114.8 . .
N6 C26 C25 121.92(19) . .
N6 C26 C27 121.35(19) . .
C25 C26 C27 116.68(19) . .
C42 C41 C40 120.6(2) . .
C42 C41 H41 119.7 . .
C40 C41 H41 119.7 . .
C29 C28 C33 119.8(2) . .
C29 C28 N6 125.6(2) . .
C33 C28 N6 114.26(19) . .
C41 C40 C39 120.0(2) . .
C41 C40 H40 120.0 . .
C39 C40 H40 120.0 . .
N7 C35 C36 122.1(2) . .
N7 C35 C34 121.9(2) . .
C36 C35 C34 115.9(2) . .
C41 C42 C43 120.4(2) . .
C41 C42 H42 119.8 . .
C43 C42 H42 119.8 . .
C37 C38 H38A 109.5 . .
C37 C38 H38B 109.5 . .
H38A C38 H38B 109.5 . .
C37 C38 H38C 109.5 . .
H38A C38 H38C 109.5 . .
H38B C38 H38C 109.5 . .
C31 C32 C33 120.2(2) . .
C31 C32 H32 119.9 . .
C33 C32 H32 119.9 . .
C26 C27 H27A 109.5 . .
C26 C27 H27B 109.5 . .
H27A C27 H27B 109.5 . .
C26 C27 H27C 109.5 . .
H27A C27 H27C 109.5 . .
H27B C27 H27C 109.5 . .
C28 C29 C30 119.4(2) . .
C28 C29 H29 120.3 . .
C30 C29 H29 120.3 . .
C35 C34 H34A 109.5 . .
C35 C34 H34B 109.5 . .
H34A C34 H34B 109.5 . .
C35 C34 H34C 109.5 . .
H34A C34 H34C 109.5 . .
H34B C34 H34C 109.5 . .
C30 C31 C32 120.5(2) . .
C30 C31 H31 119.8 . .
C32 C31 H31 119.8 . .
C31 C30 C29 120.7(2) . .
C31 C30 H30 119.7 . .
C29 C30 H30 119.7 . .
N4 Cr1 N2 154.43(8) . .
N4 Cr1 N1 81.78(7) . .
N2 Cr1 N1 92.98(7) . .
N4 Cr1 N3 92.96(7) . .
N2 Cr1 N3 81.76(7) . .
N1 Cr1 N3 156.18(8) . .
N4 Cr1 Cl1 104.03(6) . .
N2 Cr1 Cl1 101.54(6) . .
N1 Cr1 Cl1 100.95(6) . .
N3 Cr1 Cl1 102.86(6) . .
C4 N2 C6 125.30(18) . .
C4 N2 Cr1 125.81(14) . .
C6 N2 Cr1 108.57(13) . .
C13 N3 C11 125.54(19) . .
C13 N3 Cr1 126.00(15) . .
C11 N3 Cr1 108.46(13) . .
C2 N1 C22 126.00(18) . .
C2 N1 Cr1 125.68(15) . .
C22 N1 Cr1 108.25(14) . .
C15 N4 C17 124.93(19) . .
C15 N4 Cr1 125.88(16) . .
C17 N4 Cr1 109.06(14) . .
C7 C6 N2 125.32(19) . .
C7 C6 C11 119.4(2) . .
N2 C6 C11 114.96(18) . .
C10 C11 C6 118.8(2) . .
C10 C11 N3 127.1(2) . .
C6 C11 N3 113.90(18) . .
C18 C17 N4 125.6(2) . .
C18 C17 C22 119.5(2) . .
N4 C17 C22 114.53(19) . .
N1 C2 C3 122.0(2) . .
N1 C2 C1 122.2(2) . .
C3 C2 C1 115.8(2) . .
C4 C3 C2 130.2(2) . .
C4 C3 H3 114.9 . .
C2 C3 H3 114.9 . .
N2 C4 C3 121.95(19) . .
N2 C4 C5 121.86(19) . .
C3 C4 C5 116.08(19) . .
C10 C9 C8 120.5(2) . .
C10 C9 H9 119.7 . .
C8 C9 H9 119.7 . .
N4 C15 C14 122.0(2) . .
N4 C15 C16 122.2(2) . .
C14 C15 C16 115.6(2) . .
C20 C21 C22 120.3(2) . .
C20 C21 H21 119.8 . .
C22 C21 H21 119.8 . .
N3 C13 C14 121.9(2) . .
N3 C13 C12 123.3(2) . .
C14 C13 C12 114.8(2) . .
C8 C7 C6 120.7(2) . .
C8 C7 H7 119.7 . .
C6 C7 H7 119.7 . .
C9 C10 C11 120.8(2) . .
C9 C10 H10 119.6 . .
C11 C10 H10 119.6 . .
C21 C22 C17 118.9(2) . .
C21 C22 N1 126.5(2) . .
C17 C22 N1 114.3(2) . .
C19 C18 C17 120.4(2) . .
C19 C18 H18 119.8 . .
C17 C18 H18 119.8 . .
C4 C5 H5A 109.5 . .
C4 C5 H5B 109.5 . .
H5A C5 H5B 109.5 . .
C4 C5 H5C 109.5 . .
H5A C5 H5C 109.5 . .
H5B C5 H5C 109.5 . .
C15 C14 C13 130.3(2) . .
C15 C14 H14 114.8 . .
C13 C14 H14 114.8 . .
C7 C8 C9 119.8(2) . .
C7 C8 H8 120.1 . .
C9 C8 H8 120.1 . .
C20 C19 C18 120.3(2) . .
C20 C19 H19 119.9 . .
C18 C19 H19 119.9 . .
C15 C16 H16A 109.5 . .
C15 C16 H16B 109.5 . .
H16A C16 H16B 109.5 . .
C15 C16 H16C 109.5 . .
H16A C16 H16C 109.5 . .
H16B C16 H16C 109.5 . .
C2 C1 H1A 109.5 . .
C2 C1 H1B 109.5 . .
H1A C1 H1B 109.5 . .
C2 C1 H1C 109.5 . .
H1A C1 H1C 109.5 . .
H1B C1 H1C 109.5 . .
C13 C12 H12A 109.5 . .
C13 C12 H12B 109.5 . .
H12A C12 H12B 109.5 . .
C13 C12 H12C 109.5 . .
H12A C12 H12C 109.5 . .
H12B C12 H12C 109.5 . .
C19 C20 C21 120.6(2) . .
C19 C20 H20 119.7 . .
C21 C20 H20 119.7 . .
C50 C45 C46 119.6(4) . .
C50 C45 H45 120.2 . .
C46 C45 H45 120.2 . .
C50 C49 C48 123.2(4) . .
C50 C49 H49 118.4 . .
C48 C49 H49 118.4 . .
C49 C48 C47 121.0(4) . .
C49 C48 H48 119.5 . .
C47 C48 H48 119.5 . .
C48 C47 C46 118.2(4) . .
C48 C47 H47 120.9 . .
C46 C47 H47 120.9 . .
C45 C46 C47 116.6(4) . .
C45 C46 H46 121.7 . .
C47 C46 H46 121.7 . .
C49 C50 C45 121.4(4) . .
C49 C50 H50 119.3 . .
C45 C50 H50 119.3 . .
C52_1 C51_1 H51A_1 111.3 . .
C52_1 C51_1 H51B_1 109.3 . .
H51A_1 C51_1 H51B_1 109.5 . .
C52_1 C51_1 H51C_1 107.9 . .
H51A_1 C51_1 H51C_1 109.5 . .
H51B_1 C51_1 H51C_1 109.5 . .
C52_1 C51_1 H51D_2 138.8 . .
H51A_1 C51_1 H51D_2 76.0 . .
H51B_1 C51_1 H51D_2 37.2 . .
H51C_1 C51_1 H51D_2 107.1 . .
C52_1 C51_1 H51E_2 102.8 . .
H51A_1 C51_1 H51E_2 102.3 . .
H51B_1 C51_1 H51E_2 121.3 . .
H51C_1 C51_1 H51E_2 11.9 . .
H51D_2 C51_1 H51E_2 115.4 . .
C52_1 C51_1 H51F_2 63.5 . .
H51A_1 C51_1 H51F_2 47.8 . .
H51B_1 C51_1 H51F_2 125.3 . .
H51C_1 C51_1 H51F_2 124.6 . .
H51D_2 C51_1 H51F_2 111.3 . .
H51E_2 C51_1 H51F_2 112.7 . .
C53_1 C52_1 C51_1 113.8(8) . .
C53_1 C52_1 H52A_1 112.4 . .
C51_1 C52_1 H52A_1 108.5 . .
C53_1 C52_1 H52B_1 107.1 . .
C51_1 C52_1 H52B_1 107.1 . .
H52A_1 C52_1 H52B_1 107.7 . .
C53_1 C52_1 H51F_2 151.9 . .
C51_1 C52_1 H51F_2 38.2 . .
H52A_1 C52_1 H51F_2 86.4 . .
H52B_1 C52_1 H51F_2 85.4 . .
C53_1 C52_1 H53D_2 67.2 . .
C51_1 C52_1 H53D_2 160.0 . .
H52A_1 C52_1 H53D_2 56.2 . .
H52B_1 C52_1 H53D_2 90.9 . .
H51F_2 C52_1 H53D_2 139.2 . .
C52_1 C53_1 C53_1 118.2(13) . 2_756
C52_1 C53_1 H53A_1 109.5 . .
C53_1 C53_1 H53A_1 113.5 2_756 .
C52_1 C53_1 H53B_1 104.4 . .
C53_1 C53_1 H53B_1 103.8 2_756 .
H53A_1 C53_1 H53B_1 106.2 . .
C52_1 C53_1 H52D_2 88.8 . .
C53_1 C53_1 H52D_2 150.9 2_756 .
H53A_1 C53_1 H52D_2 41.3 . .
H53B_1 C53_1 H52D_2 77.6 . .
C52_1 C53_1 H53C_2 82.9 . .
C53_1 C53_1 H53C_2 88.7 2_756 .
H53A_1 C53_1 H53C_2 142.4 . .
H53B_1 C53_1 H53C_2 36.7 . .
H52D_2 C53_1 H53C_2 106.6 . .
C52_1 C53_1 H53D_2 44.8 . .
C53_1 C53_1 H53D_2 74.5 2_756 .
H53A_1 C53_1 H53D_2 142.3 . .
H53B_1 C53_1 H53D_2 107.2 . .
H52D_2 C53_1 H53D_2 133.5 . .
H53C_2 C53_1 H53D_2 71.0 . .
C52_2 C51_2 H51A_1 150.3 . .
C52_2 C51_2 H51B_1 71.8 . .
H51A_1 C51_2 H51B_1 107.1 . .
C52_2 C51_2 H51C_1 105.6 . .
H51A_1 C51_2 H51C_1 102.9 . .
H51B_1 C51_2 H51C_1 107.7 . .
C52_2 C51_2 H51D_2 108.5 . .
H51A_1 C51_2 H51D_2 72.8 . .
H51B_1 C51_2 H51D_2 37.0 . .
H51C_1 C51_2 H51D_2 102.2 . .
C52_2 C51_2 H51E_2 110.4 . .
H51A_1 C51_2 H51E_2 96.3 . .
H51B_1 C51_2 H51E_2 118.9 . .
H51C_1 C51_2 H51E_2 11.5 . .
H51D_2 C51_2 H51E_2 109.5 . .
C52_2 C51_2 H51F_2 109.5 . .
H51A_1 C51_2 H51F_2 46.6 . .
H51B_1 C51_2 H51F_2 127.8 . .
H51C_1 C51_2 H51F_2 120.8 . .
H51D_2 C51_2 H51F_2 109.5 . .
H51E_2 C51_2 H51F_2 109.5 . .
C53_2 C52_2 C51_2 108.5(9) . .
C53_2 C52_2 H51B_1 144.9 . .
C51_2 C52_2 H51B_1 36.5 . .
C53_2 C52_2 H53A_1 70.1 . .
C51_2 C52_2 H53A_1 170.1 . .
H51B_1 C52_2 H53A_1 143.4 . .
C53_2 C52_2 H52C_2 107.5 . .
C51_2 C52_2 H52C_2 111.5 . .
H51B_1 C52_2 H52C_2 93.8 . .
H53A_1 C52_2 H52C_2 77.8 . .
C53_2 C52_2 H52D_2 109.9 . .
C51_2 C52_2 H52D_2 110.6 . .
H51B_1 C52_2 H52D_2 88.3 . .
H53A_1 C52_2 H52D_2 62.0 . .
H52C_2 C52_2 H52D_2 108.7 . .
C52_2 C53_2 C53_2 111.2(9) . 2_756
C52_2 C53_2 H52A_1 89.1 . .
C53_2 C53_2 H52A_1 147.5 2_756 .
C52_2 C53_2 H53A_1 43.3 . .
C53_2 C53_2 H53A_1 69.0 2_756 .
H52A_1 C53_2 H53A_1 131.1 . .
C52_2 C53_2 H53B_1 79.7 . .
C53_2 C53_2 H53B_1 91.0 2_756 .
H52A_1 C53_2 H53B_1 118.3 . .
H53A_1 C53_2 H53B_1 71.2 . .
C52_2 C53_2 H53C_2 108.0 . .
C53_2 C53_2 H53C_2 107.9 2_756 .
H52A_1 C53_2 H53C_2 88.3 . .
H53A_1 C53_2 H53C_2 112.9 . .
H53B_1 C53_2 H53C_2 41.8 . .
C52_2 C53_2 H53D_2 109.7 . .
C53_2 C53_2 H53D_2 111.1 2_756 .
H52A_1 C53_2 H53D_2 36.5 . .
H53A_1 C53_2 H53D_2 135.7 . .
H53B_1 C53_2 H53D_2 149.3 . .
H53C_2 C53_2 H53D_2 108.9 . .

loop_
_geom_bond_atom_site_label_1
_geom_bond_atom_site_label_2
_geom_bond_distance
_geom_bond_site_symmetry_2
Cr2 N5 1.9679(17) .
Cr2 N6 1.9733(17) .
Cr2 N7 1.9761(18) .
Cr2 N8 1.9825(17) .
Cr2 Cl2 2.2550(6) .
N7 C35 1.331(3) .
N7 C33 1.418(3) .
N8 C37 1.334(3) .
N8 C39 1.422(3) .
N5 C24 1.338(3) .
N5 C44 1.418(3) .
N6 C26 1.339(3) .
N6 C28 1.423(3) .
C24 C25 1.399(3) .
C24 C23 1.508(3) .
C39 C40 1.396(3) .
C39 C44 1.417(3) .
C33 C32 1.394(3) .
C33 C28 1.411(3) .
C43 C42 1.385(3) .
C43 C44 1.394(3) .
C43 H43 0.9500 .
C37 C36 1.403(3) .
C37 C38 1.507(3) .
C25 C26 1.396(3) .
C25 H25 0.9500 .
C23 H23A 0.9800 .
C23 H23B 0.9800 .
C23 H23C 0.9800 .
C36 C35 1.396(3) .
C36 H36 0.9500 .
C26 C27 1.505(3) .
C41 C42 1.377(3) .
C41 C40 1.386(3) .
C41 H41 0.9500 .
C28 C29 1.395(3) .
C40 H40 0.9500 .
C35 C34 1.514(3) .
C42 H42 0.9500 .
C38 H38A 0.9800 .
C38 H38B 0.9800 .
C38 H38C 0.9800 .
C32 C31 1.383(4) .
C32 H32 0.9500 .
C27 H27A 0.9800 .
C27 H27B 0.9800 .
C27 H27C 0.9800 .
C29 C30 1.395(4) .
C29 H29 0.9500 .
C34 H34A 0.9800 .
C34 H34B 0.9800 .
C34 H34C 0.9800 .
C31 C30 1.375(4) .
C31 H31 0.9500 .
C30 H30 0.9500 .
Cr1 N4 1.9716(17) .
Cr1 N2 1.9745(17) .
Cr1 N1 1.9881(18) .
Cr1 N3 1.9900(18) .
Cr1 Cl1 2.2607(7) .
N2 C4 1.332(3) .
N2 C6 1.417(3) .
N3 C13 1.337(3) .
N3 C11 1.425(3) .
N1 C2 1.339(3) .
N1 C22 1.422(3) .
N4 C15 1.345(3) .
N4 C17 1.413(3) .
C6 C7 1.394(3) .
C6 C11 1.420(3) .
C11 C10 1.394(3) .
C17 C18 1.399(3) .
C17 C22 1.419(3) .
C2 C3 1.401(3) .
C2 C1 1.504(3) .
C3 C4 1.400(3) .
C3 H3 0.9500 .
C4 C5 1.516(3) .
C9 C10 1.376(3) .
C9 C8 1.388(3) .
C9 H9 0.9500 .
C15 C14 1.392(3) .
C15 C16 1.503(3) .
C21 C20 1.392(3) .
C21 C22 1.394(3) .
C21 H21 0.9500 .
C13 C14 1.401(3) .
C13 C12 1.509(3) .
C7 C8 1.382(3) .
C7 H7 0.9500 .
C10 H10 0.9500 .
C18 C19 1.382(4) .
C18 H18 0.9500 .
C5 H5A 0.9800 .
C5 H5B 0.9800 .
C5 H5C 0.9800 .
C14 H14 0.9500 .
C8 H8 0.9500 .
C19 C20 1.377(4) .
C19 H19 0.9500 .
C16 H16A 0.9800 .
C16 H16B 0.9800 .
C16 H16C 0.9800 .
C1 H1A 0.9800 .
C1 H1B 0.9800 .
C1 H1C 0.9800 .
C12 H12A 0.9800 .
C12 H12B 0.9800 .
C12 H12C 0.9800 .
C20 H20 0.9500 .
C45 C50 1.304(6) .
C45 C46 1.400(7) .
C45 H45 0.9500 .
C49 C50 1.289(5) .
C49 C48 1.312(6) .
C49 H49 0.9500 .
C48 C47 1.313(6) .
C48 H48 0.9500 .
C47 C46 1.436(7) .
C47 H47 0.9500 .
C46 H46 0.9500 .
C50 H50 0.9500 .
C51_1 C52_1 1.525(10) .
C51_1 H51A_1 0.9599 .
C51_1 H51B_1 0.9600 .
C51_1 H51C_1 0.9601 .
C51_1 H51D_2 0.9354 .
C51_1 H51E_2 0.9194 .
C51_1 H51F_2 0.9634 .
C52_1 C53_1 1.456(11) .
C52_1 H52A_1 0.9601 .
C52_1 H52B_1 0.9599 .
C52_1 H51F_2 1.3937 .
C52_1 H53D_2 1.1075 .
C53_1 C53_1 1.46(2) 2_756
C53_1 H53A_1 0.9600 .
C53_1 H53B_1 0.9599 .
C53_1 H52D_2 1.5737 .
C53_1 H53C_2 1.2237 .
C53_1 H53D_2 1.4484 .
C51_2 C52_2 1.506(12) .
C51_2 H51A_1 1.0058 .
C51_2 H51B_1 0.9430 .
C51_2 H51C_1 0.9985 .
C51_2 H51D_2 0.9601 .
C51_2 H51E_2 0.9600 .
C51_2 H51F_2 0.9599 .
C52_2 C53_2 1.462(9) .
C52_2 H51B_1 1.5070 .
C52_2 H53A_1 1.0908 .
C52_2 H52C_2 0.9600 .
C52_2 H52D_2 0.9600 .
C53_2 C53_2 1.558(16) 2_756
C53_2 H52A_1 1.5716 .
C53_2 H53A_1 1.4965 .
C53_2 H53B_1 1.0726 .
C53_2 H53C_2 0.9599 .
C53_2 H53D_2 0.9600 .
